data_7001602
loop_
_publ_author_name
'Cao, Lingyun'
'Jennings, Michael C.'
'Puddephatt, Richard J.'

_publ_section_title
;
 A dipalladium complex with a single hydroxo bridge and its
 methylpalladium precursor
;
_journal_issue 26
_journal_name_full 'Dalton Transactions'
_journal_page_first 5171
_journal_page_last 5176
_journal_paper_doi 10.1039/b906038c
_journal_year 2009
_chemical_formula_sum 'C13 H16 Cl N3 Pd'
_chemical_formula_weight 356.14
_chemical_name_systematic
;
?
;
_space_group_IT_number 20
_symmetry_cell_setting orthorhombic
_symmetry_space_group_name_Hall 'C 2c 2'
_symmetry_space_group_name_H-M 'C 2 2 21'
_atom_sites_solution_primary direct
_atom_sites_solution_secondary difmap
_audit_creation_method SHELXL-97
_cell_angle_alpha 90.00
_cell_angle_beta 90.00
_cell_angle_gamma 90.00
_cell_formula_units_Z 4
_cell_length_a 14.7181(10)
_cell_length_b 7.8403(6)
_cell_length_c 12.0571(8)
_cell_measurement_reflns_used 930
_cell_measurement_temperature 150(2)
_cell_measurement_theta_max 27.48
_cell_measurement_theta_min 1.70
_cell_volume 1391.32(17)
_computing_cell_refinement 'DENZO-SMN (Otwinowski & Minor, 1997)'
_computing_data_collection 'COLLECT (Nonius, 1997-2001)'
_computing_data_reduction DENZO-SMN
_computing_molecular_graphics 'SHELXTL/PC (Sheldrick, 2001)'
_computing_publication_material SHELXTL/PC
_computing_structure_refinement 'SHELXL-97 (Sheldrick, 1997)'
_computing_structure_solution 'SHELXS-97 (Sheldrick, 1997)'
_diffrn_ambient_temperature 150(2)
_diffrn_measured_fraction_theta_full 0.999
_diffrn_measured_fraction_theta_max 0.999
_diffrn_measurement_device_type 'Nonius Kappa-CCD'
_diffrn_measurement_method '\f scans, and \w scans with \k offsets'
_diffrn_radiation_monochromator graphite
_diffrn_radiation_source 'fine-focus sealed tube'
_diffrn_radiation_type MoK\a
_diffrn_radiation_wavelength 0.71073
_diffrn_reflns_av_R_equivalents 0.0540
_diffrn_reflns_av_sigmaI/netI 0.0226
_diffrn_reflns_limit_h_max 17
_diffrn_reflns_limit_h_min -17
_diffrn_reflns_limit_k_max 9
_diffrn_reflns_limit_k_min -9
_diffrn_reflns_limit_l_max 14
_diffrn_reflns_limit_l_min -14
_diffrn_reflns_number 6742
_diffrn_reflns_theta_full 25.03
_diffrn_reflns_theta_max 25.03
_diffrn_reflns_theta_min 2.94
_diffrn_standards_number 0
_exptl_absorpt_coefficient_mu 1.511
_exptl_absorpt_correction_T_max 0.8951
_exptl_absorpt_correction_T_min 0.6198
_exptl_absorpt_correction_type multi-scan
_exptl_absorpt_process_details 'DENZO-SMN (Otwinowski & Minor, 1997)'
_exptl_crystal_colour colourless
_exptl_crystal_density_diffrn 1.700
_exptl_crystal_density_method 'not measured'
_exptl_crystal_description rod
_exptl_crystal_F_000 712
_exptl_crystal_size_max 0.35
_exptl_crystal_size_mid 0.14
_exptl_crystal_size_min 0.08
_refine_diff_density_max 0.345
_refine_diff_density_min -0.458
_refine_diff_density_rms 0.088
_refine_ls_abs_structure_details 'Flack H D (1983), Acta Cryst. A39, 876-881'
_refine_ls_abs_structure_Flack 0.06(7)
_refine_ls_extinction_method none
_refine_ls_goodness_of_fit_ref 1.160
_refine_ls_hydrogen_treatment mixed
_refine_ls_matrix_type full
_refine_ls_number_parameters 95
_refine_ls_number_reflns 1230
_refine_ls_number_restraints 1
_refine_ls_restrained_S_all 1.160
_refine_ls_R_factor_all 0.0269
_refine_ls_R_factor_gt 0.0261
_refine_ls_shift/su_max 0.001
_refine_ls_shift/su_mean 0.000
_refine_ls_structure_factor_coef Fsqd
_refine_ls_weighting_details 'calc w=1/[\s^2^(Fo^2^)+(0.0258P)^2^+3.6848P] where P=(Fo^2^+2Fc^2^)/3'
_refine_ls_weighting_scheme calc
_refine_ls_wR_factor_gt 0.0633
_refine_ls_wR_factor_ref 0.0637
_reflns_number_gt 1206
_reflns_number_total 1230
_reflns_threshold_expression I>2\s(I)
_cod_data_source_file b906038c.txt
_cod_data_source_block 1a
_cod_depositor_comments
;
The following automatic conversions were performed:
'_symmetry_cell_setting' value 'Orthorhombic' changed to 'orthorhombic'
according to '/home/saulius/struct/CIF-dictionaries/cif_core.dic'
dictionary named 'cif_core.dic' version 2.4.1 from 2010-06-29.

Automatic conversion script
Id: cif_fix_enum 1527 2010-12-29 10:47:43Z saulius 
;
_cod_original_sg_symbol_H-M C222(1)
_cod_database_code 7001602

loop_
_symmetry_equiv_pos_as_xyz
'x, y, z'
'-x, -y, z+1/2'
'-x, y, -z+1/2'
'x, -y, -z'
'x+1/2, y+1/2, z'
'-x+1/2, -y+1/2, z+1/2'
'-x+1/2, y+1/2, -z+1/2'
'x+1/2, -y+1/2, -z'

loop_
_atom_site_label
_atom_site_type_symbol
_atom_site_fract_x
_atom_site_fract_y
_atom_site_fract_z
_atom_site_U_iso_or_equiv
_atom_site_adp_type
_atom_site_occupancy
_atom_site_symmetry_multiplicity
_atom_site_calc_flag
_atom_site_refinement_flags
_atom_site_disorder_assembly
_atom_site_disorder_group
Pd Pd 0.76287(2) 1.0000 0.5000 0.02746(14) Uani 1 2 d S . .
Cl Cl 1.0000 0.8290(2) 0.2500 0.0439(4) Uani 1 2 d S . .
N1 N 0.7797(2) 0.7724(4) 0.5763(3) 0.0303(8) Uani 1 1 d . A -1
C2 C 0.7163(3) 0.6636(6) 0.6128(4) 0.0371(10) Uani 1 1 d . A -1
H2A H 0.6540 0.6921 0.6036 0.044 Uiso 1 1 calc R A -1
C3 C 0.7386(3) 0.5113(8) 0.6632(3) 0.0461(11) Uani 1 1 d . A -1
H3A H 0.6921 0.4375 0.6893 0.055 Uiso 1 1 calc R A -1
C4 C 0.8279(4) 0.4669(8) 0.6756(4) 0.0536(18) Uani 1 1 d . A -1
H4A H 0.8442 0.3612 0.7086 0.064 Uiso 1 1 calc R A -1
C5 C 0.8933(4) 0.5781(8) 0.6394(5) 0.0546(15) Uani 1 1 d . A -1
H5A H 0.9557 0.5506 0.6487 0.065 Uiso 1 1 calc R A -1
C6 C 0.8686(3) 0.7315(6) 0.5891(4) 0.0375(11) Uani 1 1 d . A -1
C7 C 0.9377(3) 0.8583(7) 0.5463(4) 0.0454(12) Uani 1 1 d . A -1
H7A H 0.9605 0.9279 0.6089 0.054 Uiso 1 1 calc R A -1
H7B H 0.9900 0.7958 0.5143 0.054 Uiso 1 1 calc R A -1
N8 N 0.9006(5) 0.9655(10) 0.4659(5) 0.031(2) Uani 0.50 1 d PD A -1
H8A H 0.904(7) 0.930(12) 0.394(3) 0.037 Uiso 0.50 1 d PD B -1
C9 C 0.6269(5) 0.9696(18) 0.4673(8) 0.043(4) Uani 0.50 1 d P A -1
H9A H 0.5912 1.0296 0.5237 0.064 Uiso 0.50 1 calc PR A -1
H9B H 0.6117 0.8480 0.4686 0.064 Uiso 0.50 1 calc PR A -1
H9C H 0.6130 1.0168 0.3940 0.064 Uiso 0.50 1 calc PR A -1

loop_
_atom_site_aniso_label
_atom_site_aniso_U_11
_atom_site_aniso_U_22
_atom_site_aniso_U_33
_atom_site_aniso_U_23
_atom_site_aniso_U_13
_atom_site_aniso_U_12
Pd 0.0244(2) 0.0298(2) 0.0281(2) 0.0014(3) 0.000 0.000
Cl 0.0312(8) 0.0437(10) 0.0568(11) 0.000 0.0015(7) 0.000
N1 0.030(2) 0.0339(19) 0.0266(17) -0.0028(14) 0.0032(14) 0.0029(16)
C2 0.041(3) 0.037(3) 0.033(2) 0.0005(19) 0.0049(19) -0.003(2)
C3 0.059(3) 0.037(3) 0.042(2) 0.009(3) 0.0145(18) 0.004(5)
C4 0.070(3) 0.039(5) 0.052(3) 0.016(3) 0.020(2) 0.015(3)
C5 0.052(3) 0.058(3) 0.054(3) 0.023(3) 0.018(3) 0.027(3)
C6 0.039(3) 0.037(3) 0.036(2) 0.003(2) 0.009(2) 0.010(2)
C7 0.030(2) 0.049(3) 0.056(3) 0.014(2) 0.004(2) 0.007(2)
N8 0.031(3) 0.031(7) 0.032(4) 0.004(3) 0.004(2) 0.005(3)
C9 0.023(3) 0.042(11) 0.064(8) 0.028(6) -0.009(3) -0.018(5)

loop_
_atom_type_symbol
_atom_type_description
_atom_type_scat_dispersion_real
_atom_type_scat_dispersion_imag
_atom_type_scat_source
C C 0.0033 0.0016 'International Tables Vol C Tables 4.2.6.8 and 6.1.1.4'
H H 0.0000 0.0000 'International Tables Vol C Tables 4.2.6.8 and 6.1.1.4'
N N 0.0061 0.0033 'International Tables Vol C Tables 4.2.6.8 and 6.1.1.4'
Cl Cl 0.1484 0.1585 'International Tables Vol C Tables 4.2.6.8 and 6.1.1.4'
Pd Pd -0.9988 1.0072 'International Tables Vol C Tables 4.2.6.8 and 6.1.1.4'

loop_
_geom_angle_atom_site_label_1
_geom_angle_atom_site_label_2
_geom_angle_atom_site_label_3
_geom_angle
_geom_angle_site_symmetry_1
_geom_angle_site_symmetry_3
_geom_angle_publ_flag
N1 Pd N1 166.0(2) 4_576 . ?
N1 Pd C9 97.7(4) 4_576 . ?
N1 Pd C9 96.0(4) . . ?
N1 Pd C9 96.0(4) 4_576 4_576 ?
N1 Pd C9 97.7(4) . 4_576 ?
C9 Pd C9 25.9(6) . 4_576 ?
N1 Pd N8 81.7(2) 4_576 4_576 ?
N1 Pd N8 84.6(2) . 4_576 ?
C9 Pd N8 179.1(5) . 4_576 ?
C9 Pd N8 153.4(3) 4_576 4_576 ?
N1 Pd N8 84.6(2) 4_576 . ?
N1 Pd N8 81.7(2) . . ?
C9 Pd N8 153.4(3) . . ?
C9 Pd N8 179.1(5) 4_576 . ?
N8 Pd N8 27.3(4) 4_576 . ?
C2 N1 C6 119.0(4) . . ?
C2 N1 Pd 128.8(3) . . ?
C6 N1 Pd 112.2(3) . . ?
N1 C2 C3 122.1(5) . . ?
N1 C2 H2A 119.0 . . ?
C3 C2 H2A 119.0 . . ?
C4 C3 C2 119.8(5) . . ?
C4 C3 H3A 120.1 . . ?
C2 C3 H3A 120.1 . . ?
C3 C4 C5 118.6(6) . . ?
C3 C4 H4A 120.7 . . ?
C5 C4 H4A 120.7 . . ?
C4 C5 C6 120.3(5) . . ?
C4 C5 H5A 119.9 . . ?
C6 C5 H5A 119.9 . . ?
N1 C6 C5 120.3(5) . . ?
N1 C6 C7 117.0(4) . . ?
C5 C6 C7 122.7(5) . . ?
N8 C7 C6 111.7(5) . . ?
N8 C7 H7A 109.3 . . ?
C6 C7 H7A 109.3 . . ?
N8 C7 H7B 109.3 . . ?
C6 C7 H7B 109.3 . . ?
H7A C7 H7B 107.9 . . ?
C7 N8 Pd 108.7(4) . . ?
C7 N8 H8A 117(6) . . ?
Pd N8 H8A 106(6) . . ?
Pd C9 H9A 109.5 . . ?
Pd C9 H9B 109.5 . . ?
H9A C9 H9B 109.5 . . ?
Pd C9 H9C 109.5 . . ?
H9A C9 H9C 109.5 . . ?
H9B C9 H9C 109.5 . . ?

loop_
_geom_bond_atom_site_label_1
_geom_bond_atom_site_label_2
_geom_bond_distance
_geom_bond_site_symmetry_2
_geom_bond_publ_flag
Pd N1 2.023(4) 4_576 ?
Pd N1 2.023(4) . ?
Pd C9 2.053(8) . ?
Pd C9 2.053(8) 4_576 ?
Pd N8 2.087(7) 4_576 ?
Pd N8 2.087(7) . ?
N1 C2 1.338(6) . ?
N1 C6 1.357(6) . ?
C2 C3 1.379(7) . ?
C2 H2A 0.9500 . ?
C3 C4 1.368(7) . ?
C3 H3A 0.9500 . ?
C4 C5 1.370(8) . ?
C4 H4A 0.9500 . ?
C5 C6 1.395(7) . ?
C5 H5A 0.9500 . ?
C6 C7 1.513(7) . ?
C7 N8 1.395(8) . ?
C7 H7A 0.9900 . ?
C7 H7B 0.9900 . ?
N8 H8A 0.91(2) . ?
C9 H9A 0.9800 . ?
C9 H9B 0.9800 . ?
C9 H9C 0.9800 . ?

loop_
_geom_hbond_atom_site_label_D
_geom_hbond_atom_site_label_H
_geom_hbond_atom_site_label_A
_geom_hbond_distance_DH
_geom_hbond_distance_HA
_geom_hbond_distance_DA
_geom_hbond_angle_DHA
_geom_hbond_site_symmetry_A
N8 H8A Cl 0.91(2) 2.38(6) 3.172(7) 146(8) .

loop_
_geom_torsion_atom_site_label_1
_geom_torsion_atom_site_label_2
_geom_torsion_atom_site_label_3
_geom_torsion_atom_site_label_4
_geom_torsion
_geom_torsion_site_symmetry_1
_geom_torsion_site_symmetry_2
_geom_torsion_site_symmetry_3
_geom_torsion_site_symmetry_4
_geom_torsion_publ_flag
N1 Pd N1 C2 -180.0(4) 4_576 . . . ?
C9 Pd N1 C2 -13.0(5) . . . . ?
C9 Pd N1 C2 13.1(5) 4_576 . . . ?
N8 Pd N1 C2 166.4(4) 4_576 . . . ?
N8 Pd N1 C2 -166.3(4) . . . . ?
N1 Pd N1 C6 -0.5(3) 4_576 . . . ?
C9 Pd N1 C6 166.5(4) . . . . ?
C9 Pd N1 C6 -167.4(4) 4_576 . . . ?
N8 Pd N1 C6 -14.1(3) 4_576 . . . ?
N8 Pd N1 C6 13.3(3) . . . . ?
C6 N1 C2 C3 0.2(6) . . . . ?
Pd N1 C2 C3 179.7(3) . . . . ?
N1 C2 C3 C4 -1.0(8) . . . . ?
C2 C3 C4 C5 1.5(9) . . . . ?
C3 C4 C5 C6 -1.3(9) . . . . ?
C2 N1 C6 C5 0.1(7) . . . . ?
Pd N1 C6 C5 -179.5(4) . . . . ?
C2 N1 C6 C7 179.9(4) . . . . ?
Pd N1 C6 C7 0.3(5) . . . . ?
C4 C5 C6 N1 0.5(9) . . . . ?
C4 C5 C6 C7 -179.3(5) . . . . ?
N1 C6 C7 N8 -22.0(7) . . . . ?
C5 C6 C7 N8 157.8(6) . . . . ?
C6 C7 N8 Pd 31.0(6) . . . . ?
N1 Pd N8 C7 151.7(5) 4_576 . . . ?
N1 Pd N8 C7 -25.0(5) . . . . ?
C9 Pd N8 C7 -111.8(9) . . . . ?
C9 Pd N8 C7 -76(24) 4_576 . . . ?
N8 Pd N8 C7 69.2(7) 4_576 . . . ?
